data_4311021
loop_
_publ_author_name
'Nathan A. Eckert'
'Jeremy M. Smith'
'Rene J. Lachicotte'
'Patrick L. Holland'

_publ_section_title
;
 Low-Coordinate Iron(II) Amido Complexes of \b-Diketiminates: Synthesis,
 Structure, and Reactivity
;
_journal_name_full 'Inorganic Chemistry'
_journal_page_first 3306
_journal_page_last 3321
_journal_paper_doi 10.1021/ic035483x
_journal_volume 43
_journal_year 2004
_chemical_formula_sum 'C49 H79 Fe N3 O2'
_chemical_formula_weight 1421.94
_chemical_name_common holne25
_chemical_name_systematic
;
 ?
;
_space_group_IT_number 14
_symmetry_cell_setting monoclinic
_symmetry_space_group_name_Hall '-P 2ybc'
_symmetry_space_group_name_H-M 'P 1 21/c 1'
_atom_sites_solution_hydrogens geom
_atom_sites_solution_primary direct
_atom_sites_solution_secondary difmap
_audit_creation_method SHELXL-97
_cell_angle_alpha 90.00
_cell_angle_beta 99.469(4)
_cell_angle_gamma 90.00
_cell_formula_units_Z 4
_cell_length_a 10.681(2)
_cell_length_b 21.222(5)
_cell_length_c 18.542(4)
_cell_measurement_reflns_used 5891
_cell_measurement_temperature 193(2)
_cell_measurement_theta_max 28
_cell_measurement_theta_min 2
_cell_volume 4145.7(15)
_computing_structure_refinement 'SHELXL-97 (Sheldrick, 1997)'
_diffrn_ambient_temperature 293(2)
_diffrn_measured_fraction_theta_full 0.991
_diffrn_measured_fraction_theta_max 0.991
_diffrn_radiation_monochromator graphite
_diffrn_radiation_source 'fine-focus sealed tube'
_diffrn_radiation_type MoK\a
_diffrn_radiation_wavelength 0.71073
_diffrn_reflns_av_R_equivalents 0.0529
_diffrn_reflns_av_sigmaI/netI 0.0686
_diffrn_reflns_limit_h_max 11
_diffrn_reflns_limit_h_min -11
_diffrn_reflns_limit_k_max 23
_diffrn_reflns_limit_k_min -23
_diffrn_reflns_limit_l_max 16
_diffrn_reflns_limit_l_min -20
_diffrn_reflns_number 17575
_diffrn_reflns_theta_full 23.24
_diffrn_reflns_theta_max 23.24
_diffrn_reflns_theta_min 1.47
_exptl_absorpt_coefficient_mu 0.528
_exptl_absorpt_correction_T_max 0.928
_exptl_absorpt_correction_T_min 0.762
_exptl_absorpt_correction_type empirical
_exptl_absorpt_process_details sadabs
_exptl_crystal_colour gold
_exptl_crystal_density_diffrn 2.278
_exptl_crystal_density_method 'not measured'
_exptl_crystal_description needle
_exptl_crystal_F_000 2988
_exptl_crystal_size_max 0.42
_exptl_crystal_size_mid 0.20
_exptl_crystal_size_min 0.12
_refine_diff_density_max 0.473
_refine_diff_density_min -0.481
_refine_diff_density_rms 0.068
_refine_ls_extinction_method none
_refine_ls_goodness_of_fit_ref 1.302
_refine_ls_hydrogen_treatment mixed
_refine_ls_matrix_type full
_refine_ls_number_parameters 441
_refine_ls_number_reflns 5891
_refine_ls_number_restraints 0
_refine_ls_restrained_S_all 1.302
_refine_ls_R_factor_all 0.1553
_refine_ls_R_factor_gt 0.1155
_refine_ls_shift/su_max 0.001
_refine_ls_shift/su_mean 0.000
_refine_ls_structure_factor_coef Fsqd
_refine_ls_weighting_details 'calc w=1/[\s^2^(Fo^2^)+(0.0230P)^2^+16.0643P] where P=(Fo^2^+2Fc^2^)/3'
_refine_ls_weighting_scheme calc
_refine_ls_wR_factor_gt 0.1711
_refine_ls_wR_factor_ref 0.1836
_reflns_number_gt 4567
_reflns_number_total 5891
_reflns_threshold_expression >2sigma(I)
_cod_data_source_file ic035483xsi20031224_095602_03.cif
_cod_data_source_block L(Me)Fe(NHdipp)(THF)
_cod_depositor_comments
;
The following automatic conversions were performed:
'_symmetry_cell_setting' value 'Monoclinic' changed to 'monoclinic'
according to '/home/saulius/struct/CIF-dictionaries/cif_core.dic'
dictionary named 'cif_core.dic' version 2.4.1 from 2010-06-29.

Automatic conversion script
Id: cif_fix_enum 1527 2010-12-29 10:47:43Z saulius 
;
_cod_original_cell_volume 4145.6(16)
_cod_database_code 4311021

loop_
_symmetry_equiv_pos_as_xyz
'x, y, z'
'-x, y+1/2, -z+1/2'
'-x, -y, -z'
'x, -y-1/2, z-1/2'

loop_
_atom_site_label
_atom_site_type_symbol
_atom_site_fract_x
_atom_site_fract_y
_atom_site_fract_z
_atom_site_U_iso_or_equiv
_atom_site_adp_type
_atom_site_occupancy
_atom_site_symmetry_multiplicity
_atom_site_calc_flag
_atom_site_refinement_flags
_atom_site_disorder_assembly
_atom_site_disorder_group
Fe1 Fe 0.26190(8) 0.24899(5) 0.40491(5) 0.0224(2) Uani 1 1 d . . .
N11 N 0.3830(5) 0.1796(2) 0.4423(3) 0.0229(13) Uani 1 1 d . . .
N21 N 0.3801(5) 0.3199(2) 0.4497(3) 0.0242(14) Uani 1 1 d . . .
C11 C 0.5539(7) 0.1347(3) 0.5341(4) 0.040(2) Uani 1 1 d . . .
H11A H 0.5216 0.0963 0.5106 0.059 Uiso 1 1 calc R . .
H11B H 0.5472 0.1328 0.5851 0.059 Uiso 1 1 calc R . .
H11C H 0.6412 0.1398 0.5289 0.059 Uiso 1 1 calc R . .
C21 C 0.4772(7) 0.1900(3) 0.4988(4) 0.0297(18) Uani 1 1 d . . .
C31 C 0.5137(6) 0.2488(4) 0.5279(3) 0.0358(16) Uani 1 1 d . . .
H31A H 0.5711 0.2479 0.5715 0.043 Uiso 1 1 calc R . .
C41 C 0.4773(7) 0.3093(3) 0.5017(4) 0.0325(19) Uani 1 1 d . . .
C51 C 0.5600(7) 0.3630(4) 0.5360(4) 0.050(2) Uani 1 1 d . . .
H51A H 0.5278 0.4022 0.5146 0.076 Uiso 1 1 calc R . .
H51B H 0.6454 0.3570 0.5275 0.076 Uiso 1 1 calc R . .
H51C H 0.5590 0.3639 0.5877 0.076 Uiso 1 1 calc R . .
C12 C 0.3753(6) 0.1181(3) 0.4076(3) 0.0202(16) Uani 1 1 d . . .
C22 C 0.4352(6) 0.1113(3) 0.3462(4) 0.0229(16) Uani 1 1 d . . .
C32 C 0.4257(6) 0.0526(3) 0.3123(4) 0.0296(17) Uani 1 1 d . . .
H32A H 0.4657 0.0462 0.2720 0.036 Uiso 1 1 calc R . .
C42 C 0.3596(7) 0.0039(3) 0.3362(4) 0.038(2) Uani 1 1 d . . .
H42A H 0.3543 -0.0345 0.3118 0.046 Uiso 1 1 calc R . .
C52 C 0.3013(7) 0.0113(3) 0.3958(4) 0.0291(18) Uani 1 1 d . . .
H52A H 0.2567 -0.0220 0.4119 0.035 Uiso 1 1 calc R . .
C62 C 0.3083(7) 0.0689(3) 0.4326(3) 0.0268(17) Uani 1 1 d . . .
C72 C 0.5091(7) 0.1638(4) 0.3178(4) 0.042(2) Uani 1 1 d . . .
H72A H 0.4699 0.2037 0.3288 0.051 Uiso 1 1 calc R . .
C82 C 0.6445(9) 0.1646(5) 0.3568(5) 0.093(4) Uani 1 1 d . . .
H82A H 0.6457 0.1672 0.4086 0.140 Uiso 1 1 calc R . .
H82B H 0.6876 0.2005 0.3410 0.140 Uiso 1 1 calc R . .
H82C H 0.6866 0.1268 0.3456 0.140 Uiso 1 1 calc R . .
C92 C 0.5055(8) 0.1611(4) 0.2362(5) 0.063(3) Uani 1 1 d . . .
H92A H 0.4188 0.1615 0.2119 0.094 Uiso 1 1 calc R . .
H92B H 0.5460 0.1231 0.2238 0.094 Uiso 1 1 calc R . .
H92C H 0.5493 0.1969 0.2208 0.094 Uiso 1 1 calc R . .
C102 C 0.2464(7) 0.0737(3) 0.5001(4) 0.0350(19) Uani 1 1 d . . .
H10A H 0.2711 0.1142 0.5236 0.042 Uiso 1 1 calc R . .
C112 C 0.2884(9) 0.0214(4) 0.5563(4) 0.056(2) Uani 1 1 d . . .
H11D H 0.3791 0.0218 0.5693 0.084 Uiso 1 1 calc R . .
H11E H 0.2615 -0.0188 0.5355 0.084 Uiso 1 1 calc R . .
H11F H 0.2507 0.0285 0.5992 0.084 Uiso 1 1 calc R . .
C122 C 0.1038(7) 0.0731(4) 0.4802(4) 0.047(2) Uani 1 1 d . . .
H12A H 0.0773 0.1059 0.4454 0.071 Uiso 1 1 calc R . .
H12B H 0.0668 0.0801 0.5234 0.071 Uiso 1 1 calc R . .
H12C H 0.0765 0.0330 0.4593 0.071 Uiso 1 1 calc R . .
C13 C 0.3589(6) 0.3817(3) 0.4191(4) 0.0273(17) Uani 1 1 d . . .
C23 C 0.4016(7) 0.3956(3) 0.3523(4) 0.0342(19) Uani 1 1 d . . .
C33 C 0.3773(7) 0.4546(3) 0.3201(4) 0.038(2) Uani 1 1 d . . .
H33A H 0.4043 0.4632 0.2760 0.046 Uiso 1 1 calc R . .
C43 C 0.3150(7) 0.4996(3) 0.3520(4) 0.039(2) Uani 1 1 d . . .
H43A H 0.2994 0.5390 0.3303 0.047 Uiso 1 1 calc R . .
C53 C 0.2752(7) 0.4858(3) 0.4177(4) 0.0359(19) Uani 1 1 d . . .
H53A H 0.2326 0.5168 0.4396 0.043 Uiso 1 1 calc R . .
C63 C 0.2958(7) 0.4283(3) 0.4518(4) 0.0255(17) Uani 1 1 d . . .
C73 C 0.4768(8) 0.3479(4) 0.3167(5) 0.047(2) Uani 1 1 d . . .
H73A H 0.4587 0.3065 0.3360 0.057 Uiso 1 1 calc R . .
C83 C 0.6197(9) 0.3589(5) 0.3381(5) 0.081(3) Uani 1 1 d . . .
H83A H 0.6416 0.3603 0.3904 0.121 Uiso 1 1 calc R . .
H83B H 0.6421 0.3982 0.3179 0.121 Uiso 1 1 calc R . .
H83C H 0.6650 0.3252 0.3194 0.121 Uiso 1 1 calc R . .
C93 C 0.4416(9) 0.3441(4) 0.2332(5) 0.067(3) Uani 1 1 d . . .
H93A H 0.3524 0.3357 0.2202 0.101 Uiso 1 1 calc R . .
H93B H 0.4889 0.3107 0.2153 0.101 Uiso 1 1 calc R . .
H93C H 0.4614 0.3833 0.2120 0.101 Uiso 1 1 calc R . .
C103 C 0.2450(7) 0.4166(3) 0.5220(4) 0.038(2) Uani 1 1 d . . .
H10B H 0.2765 0.3755 0.5413 0.045 Uiso 1 1 calc R . .
C113 C 0.1007(8) 0.4136(4) 0.5059(5) 0.058(3) Uani 1 1 d . . .
H11G H 0.0746 0.3823 0.4692 0.087 Uiso 1 1 calc R . .
H11H H 0.0676 0.4539 0.4886 0.087 Uiso 1 1 calc R . .
H11I H 0.0687 0.4028 0.5498 0.087 Uiso 1 1 calc R . .
C123 C 0.2902(9) 0.4667(4) 0.5802(4) 0.061(3) Uani 1 1 d . . .
H12D H 0.3813 0.4677 0.5895 0.092 Uiso 1 1 calc R . .
H12E H 0.2593 0.4564 0.6246 0.092 Uiso 1 1 calc R . .
H12F H 0.2583 0.5072 0.5631 0.092 Uiso 1 1 calc R . .
N14 N 0.1629(5) 0.2844(3) 0.3178(3) 0.0301(14) Uani 1 1 d . . .
H14A H 0.2085 0.3101 0.2973 0.036 Uiso 1 1 calc R . .
C14 C 0.0417(6) 0.2813(3) 0.2781(3) 0.0206(14) Uiso 1 1 d . . .
C24 C -0.0292(6) 0.3360(3) 0.2558(3) 0.0254(16) Uani 1 1 d . . .
C34 C -0.1496(6) 0.3303(3) 0.2147(4) 0.0347(18) Uani 1 1 d . . .
H34A H -0.1941 0.3665 0.1977 0.042 Uiso 1 1 calc R . .
C44 C -0.2038(7) 0.2724(3) 0.1990(4) 0.0363(19) Uani 1 1 d . . .
H44A H -0.2852 0.2694 0.1721 0.044 Uiso 1 1 calc R . .
C54 C -0.1374(6) 0.2186(3) 0.2232(4) 0.0336(18) Uani 1 1 d . . .
H54A H -0.1755 0.1795 0.2131 0.040 Uiso 1 1 calc R . .
C64 C -0.0172(6) 0.2216(3) 0.2614(3) 0.0244(15) Uiso 1 1 d . . .
C74 C 0.0274(6) 0.4015(3) 0.2711(4) 0.0312(18) Uani 1 1 d . . .
H74A H 0.1022 0.3968 0.3091 0.037 Uiso 1 1 calc R . .
C84 C -0.0639(7) 0.4467(3) 0.3010(4) 0.047(2) Uani 1 1 d . . .
H84A H -0.0900 0.4285 0.3436 0.070 Uiso 1 1 calc R . .
H84B H -0.1371 0.4539 0.2643 0.070 Uiso 1 1 calc R . .
H84C H -0.0217 0.4861 0.3139 0.070 Uiso 1 1 calc R . .
C94 C 0.0724(8) 0.4288(4) 0.2047(4) 0.052(2) Uani 1 1 d . . .
H94A H 0.1305 0.4000 0.1877 0.079 Uiso 1 1 calc R . .
H94B H 0.1145 0.4682 0.2174 0.079 Uiso 1 1 calc R . .
H94C H 0.0010 0.4356 0.1668 0.079 Uiso 1 1 calc R . .
C104 C 0.0579(6) 0.1626(3) 0.2815(3) 0.0290(17) Uani 1 1 d . . .
H10C H 0.1112 0.1698 0.3290 0.035 Uiso 1 1 calc R . .
C114 C 0.1461(8) 0.1493(4) 0.2267(4) 0.055(2) Uani 1 1 d . . .
H11J H 0.1972 0.1859 0.2222 0.082 Uiso 1 1 calc R . .
H11K H 0.0966 0.1395 0.1800 0.082 Uiso 1 1 calc R . .
H11L H 0.2000 0.1143 0.2434 0.082 Uiso 1 1 calc R . .
C124 C -0.0236(8) 0.1038(3) 0.2891(5) 0.053(2) Uani 1 1 d . . .
H12G H -0.0780 0.1119 0.3244 0.079 Uiso 1 1 calc R . .
H12H H 0.0307 0.0687 0.3049 0.079 Uiso 1 1 calc R . .
H12I H -0.0744 0.0942 0.2427 0.079 Uiso 1 1 calc R . .
O15 O 0.1157(4) 0.2401(2) 0.4739(2) 0.0434(13) Uani 1 1 d . . .
C15 C 0.1445(8) 0.2404(4) 0.5524(4) 0.051(2) Uani 1 1 d . . .
H15A H 0.2071 0.2084 0.5700 0.061 Uiso 1 1 calc R . .
H15B H 0.1761 0.2812 0.5706 0.061 Uiso 1 1 calc R . .
C25 C 0.0252(12) 0.2266(5) 0.5747(6) 0.098(4) Uani 1 1 d . . .
H25A H 0.0190 0.2477 0.6204 0.118 Uiso 1 1 calc R . .
H25B H 0.0162 0.1816 0.5815 0.118 Uiso 1 1 calc R . .
C35 C -0.0798(10) 0.2512(8) 0.5121(6) 0.137(6) Uani 1 1 d . . .
H35A H -0.1563 0.2259 0.5082 0.164 Uiso 1 1 calc R . .
H35B H -0.1005 0.2949 0.5197 0.164 Uiso 1 1 calc R . .
C45 C -0.0194(7) 0.2439(5) 0.4490(4) 0.056(2) Uani 1 1 d . . .
H45A H -0.0390 0.2796 0.4164 0.067 Uiso 1 1 calc R . .
H45B H -0.0494 0.2059 0.4226 0.067 Uiso 1 1 calc R . .

loop_
_atom_site_aniso_label
_atom_site_aniso_U_11
_atom_site_aniso_U_22
_atom_site_aniso_U_33
_atom_site_aniso_U_23
_atom_site_aniso_U_13
_atom_site_aniso_U_12
Fe1 0.0217(4) 0.0190(4) 0.0248(5) -0.0016(5) -0.0011(3) 0.0008(5)
N11 0.022(3) 0.027(3) 0.019(3) 0.002(3) 0.000(3) 0.003(3)
N21 0.031(4) 0.014(3) 0.027(3) -0.002(3) 0.002(3) -0.005(2)
C11 0.046(5) 0.029(5) 0.040(5) -0.003(4) -0.005(4) 0.009(4)
C21 0.040(5) 0.024(4) 0.025(4) 0.002(3) 0.003(4) 0.007(3)
C31 0.038(4) 0.032(4) 0.031(4) 0.004(4) -0.013(3) 0.003(4)
C41 0.031(5) 0.039(5) 0.026(4) -0.011(4) -0.001(4) 0.002(4)
C51 0.046(5) 0.044(5) 0.050(5) -0.010(4) -0.026(4) -0.002(4)
C12 0.020(4) 0.016(4) 0.025(4) -0.007(3) 0.003(3) 0.008(3)
C22 0.023(4) 0.021(4) 0.025(4) -0.002(3) 0.005(3) 0.004(3)
C32 0.025(4) 0.032(4) 0.033(4) 0.002(3) 0.007(3) 0.003(3)
C42 0.037(5) 0.028(5) 0.048(5) -0.009(4) -0.001(4) 0.000(4)
C52 0.038(4) 0.019(4) 0.030(4) -0.009(3) 0.006(4) -0.001(3)
C62 0.031(4) 0.038(5) 0.010(3) -0.003(3) 0.002(3) 0.003(3)
C72 0.050(5) 0.030(5) 0.052(5) 0.001(4) 0.023(4) -0.005(4)
C82 0.075(7) 0.134(10) 0.068(7) -0.007(7) 0.005(6) -0.064(7)
C92 0.058(6) 0.075(7) 0.059(6) 0.014(5) 0.018(5) -0.004(5)
C102 0.041(5) 0.025(4) 0.037(4) -0.003(4) 0.000(4) -0.001(3)
C112 0.081(7) 0.057(6) 0.030(5) 0.005(4) 0.015(5) 0.004(5)
C122 0.060(6) 0.037(5) 0.051(5) 0.010(4) 0.026(4) 0.005(4)
C13 0.027(4) 0.022(4) 0.032(4) -0.004(3) 0.001(3) -0.005(3)
C23 0.032(4) 0.023(4) 0.050(5) 0.001(4) 0.015(4) 0.002(3)
C33 0.035(4) 0.028(5) 0.055(5) 0.011(4) 0.016(4) -0.003(4)
C43 0.048(5) 0.018(4) 0.047(5) 0.010(4) -0.004(4) -0.004(4)
C53 0.039(5) 0.029(4) 0.037(5) -0.001(4) 0.001(4) -0.005(4)
C63 0.042(5) 0.012(4) 0.022(4) -0.001(3) 0.005(3) -0.007(3)
C73 0.058(6) 0.030(5) 0.064(6) 0.012(4) 0.038(5) 0.004(4)
C83 0.069(7) 0.111(9) 0.067(7) 0.004(6) 0.025(6) 0.034(6)
C93 0.077(7) 0.064(7) 0.066(7) -0.014(5) 0.029(5) 0.002(5)
C103 0.056(5) 0.028(4) 0.031(4) 0.001(3) 0.014(4) 0.013(4)
C113 0.060(6) 0.062(6) 0.059(6) 0.020(5) 0.030(5) 0.010(5)
C123 0.101(8) 0.048(6) 0.033(5) -0.010(4) 0.009(5) 0.009(5)
N14 0.020(3) 0.030(3) 0.037(3) 0.011(3) -0.007(3) -0.004(3)
C24 0.034(4) 0.025(4) 0.017(4) 0.004(3) 0.005(3) 0.002(3)
C34 0.038(4) 0.035(5) 0.030(4) 0.006(3) -0.001(4) 0.006(4)
C44 0.028(4) 0.044(5) 0.030(4) -0.004(3) -0.013(3) -0.003(4)
C54 0.032(4) 0.028(4) 0.036(4) 0.001(4) -0.010(3) 0.001(3)
C74 0.024(4) 0.031(4) 0.037(4) 0.008(3) -0.001(3) 0.004(3)
C84 0.055(5) 0.032(5) 0.051(5) -0.011(4) 0.002(4) 0.009(4)
C94 0.064(6) 0.034(5) 0.061(6) -0.001(4) 0.014(5) -0.006(4)
C104 0.037(4) 0.027(4) 0.019(4) -0.001(3) -0.008(3) -0.005(3)
C114 0.058(6) 0.058(6) 0.045(5) 0.000(4) 0.003(4) 0.032(5)
C124 0.054(6) 0.030(5) 0.068(6) 0.002(4) -0.009(5) 0.000(4)
O15 0.040(3) 0.055(4) 0.036(3) 0.003(3) 0.010(2) 0.003(3)
C15 0.073(6) 0.043(6) 0.040(5) 0.000(4) 0.017(4) 0.006(5)
C25 0.142(11) 0.105(10) 0.060(7) -0.017(6) 0.054(8) -0.041(8)
C35 0.070(7) 0.252(18) 0.096(9) -0.048(12) 0.040(7) -0.006(11)
C45 0.039(4) 0.086(7) 0.044(5) -0.004(5) 0.010(4) 0.003(5)

loop_
_atom_type_symbol
_atom_type_description
_atom_type_scat_dispersion_real
_atom_type_scat_dispersion_imag
_atom_type_scat_source
C C 0.0033 0.0016 'International Tables Vol C Tables 4.2.6.8 and 6.1.1.4'
H H 0.0000 0.0000 'International Tables Vol C Tables 4.2.6.8 and 6.1.1.4'
C C 0.0033 0.0016 'International Tables Vol C Tables 4.2.6.8 and 6.1.1.4'
N N 0.0061 0.0033 'International Tables Vol C Tables 4.2.6.8 and 6.1.1.4'
O O 0.0106 0.0060 'International Tables Vol C Tables 4.2.6.8 and 6.1.1.4'
Cl Cl 0.1484 0.1585 'International Tables Vol C Tables 4.2.6.8 and 6.1.1.4'
Fe Fe 0.3463 0.8444 'International Tables Vol C Tables 4.2.6.8 and 6.1.1.4'

loop_
_geom_angle_atom_site_label_1
_geom_angle_atom_site_label_2
_geom_angle_atom_site_label_3
_geom_angle
_geom_angle_site_symmetry_1
_geom_angle_site_symmetry_3
_geom_angle_publ_flag
N14 Fe1 N11 143.8(2) . . ?
N14 Fe1 N21 105.6(2) . . ?
N11 Fe1 N21 94.61(18) . . ?
N14 Fe1 O15 100.2(2) . . ?
N11 Fe1 O15 102.5(2) . . ?
N21 Fe1 O15 106.2(2) . . ?
C21 N11 C12 118.3(5) . . ?
C21 N11 Fe1 120.3(4) . . ?
C12 N11 Fe1 121.4(4) . . ?
C41 N21 C13 120.1(6) . . ?
C41 N21 Fe1 122.0(5) . . ?
C13 N21 Fe1 117.7(4) . . ?
N11 C21 C31 125.2(6) . . ?
N11 C21 C11 119.3(6) . . ?
C31 C21 C11 115.5(6) . . ?
C21 C31 C41 129.9(5) . . ?
N21 C41 C31 123.5(6) . . ?
N21 C41 C51 120.9(7) . . ?
C31 C41 C51 115.7(6) . . ?
C62 C12 C22 121.5(6) . . ?
C62 C12 N11 121.6(6) . . ?
C22 C12 N11 116.8(6) . . ?
C32 C22 C12 116.7(6) . . ?
C32 C22 C72 120.5(6) . . ?
C12 C22 C72 122.9(6) . . ?
C42 C32 C22 122.3(7) . . ?
C52 C42 C32 120.3(7) . . ?
C42 C52 C62 120.2(7) . . ?
C12 C62 C52 119.0(6) . . ?
C12 C62 C102 123.0(6) . . ?
C52 C62 C102 117.9(6) . . ?
C82 C72 C92 110.2(7) . . ?
C82 C72 C22 110.9(7) . . ?
C92 C72 C22 113.2(7) . . ?
C122 C102 C62 111.0(6) . . ?
C122 C102 C112 109.3(6) . . ?
C62 C102 C112 113.2(6) . . ?
C63 C13 C23 118.7(6) . . ?
C63 C13 N21 122.4(6) . . ?
C23 C13 N21 118.9(6) . . ?
C33 C23 C13 119.8(7) . . ?
C33 C23 C73 119.3(7) . . ?
C13 C23 C73 120.8(6) . . ?
C43 C33 C23 121.2(7) . . ?
C33 C43 C53 118.6(7) . . ?
C63 C53 C43 122.9(7) . . ?
C53 C63 C13 118.9(6) . . ?
C53 C63 C103 119.3(6) . . ?
C13 C63 C103 121.8(6) . . ?
C23 C73 C83 111.3(7) . . ?
C23 C73 C93 114.7(7) . . ?
C83 C73 C93 109.8(7) . . ?
C63 C103 C113 109.5(6) . . ?
C63 C103 C123 112.1(6) . . ?
C113 C103 C123 110.9(7) . . ?
C14 N14 Fe1 139.7(5) . . ?
N14 C14 C24 121.9(6) . . ?
N14 C14 C64 120.0(5) . . ?
C24 C14 C64 118.1(5) . . ?
C34 C24 C14 119.7(6) . . ?
C34 C24 C74 119.0(6) . . ?
C14 C24 C74 121.2(6) . . ?
C44 C34 C24 121.0(7) . . ?
C34 C44 C54 119.8(6) . . ?
C64 C54 C44 121.4(7) . . ?
C54 C64 C14 119.9(6) . . ?
C54 C64 C104 120.7(6) . . ?
C14 C64 C104 119.3(5) . . ?
C94 C74 C24 111.6(6) . . ?
C94 C74 C84 111.2(6) . . ?
C24 C74 C84 112.4(6) . . ?
C64 C104 C114 110.7(6) . . ?
C64 C104 C124 114.2(6) . . ?
C114 C104 C124 109.5(6) . . ?
C15 O15 C45 111.1(5) . . ?
C15 O15 Fe1 122.6(4) . . ?
C45 O15 Fe1 125.6(4) . . ?
C25 C15 O15 103.9(7) . . ?
C15 C25 C35 106.3(8) . . ?
C45 C35 C25 101.9(8) . . ?
C35 C45 O15 107.7(7) . . ?

loop_
_geom_bond_atom_site_label_1
_geom_bond_atom_site_label_2
_geom_bond_distance
_geom_bond_site_symmetry_2
_geom_bond_publ_flag
Fe1 N14 1.931(5) . ?
Fe1 N11 2.007(5) . ?
Fe1 N21 2.050(5) . ?
Fe1 O15 2.183(5) . ?
N11 C21 1.348(8) . ?
N11 C12 1.450(8) . ?
N21 C41 1.315(8) . ?
N21 C13 1.431(8) . ?
C11 C21 1.517(9) . ?
C21 C31 1.388(9) . ?
C31 C41 1.405(10) . ?
C41 C51 1.517(9) . ?
C12 C62 1.388(9) . ?
C12 C22 1.402(9) . ?
C22 C32 1.393(9) . ?
C22 C72 1.509(9) . ?
C32 C42 1.366(9) . ?
C42 C52 1.362(9) . ?
C52 C62 1.395(9) . ?
C62 C102 1.512(9) . ?
C72 C82 1.507(11) . ?
C72 C92 1.509(11) . ?
C102 C122 1.506(10) . ?
C102 C112 1.537(10) . ?
C13 C63 1.391(9) . ?
C13 C23 1.419(10) . ?
C23 C33 1.393(10) . ?
C23 C73 1.510(10) . ?
C33 C43 1.354(10) . ?
C43 C53 1.386(10) . ?
C53 C63 1.376(9) . ?
C63 C103 1.510(9) . ?
C73 C83 1.531(12) . ?
C73 C93 1.534(11) . ?
C103 C113 1.523(11) . ?
C103 C123 1.535(10) . ?
N14 C14 1.381(8) . ?
C14 C24 1.410(9) . ?
C14 C64 1.426(8) . ?
C24 C34 1.387(9) . ?
C24 C74 1.524(9) . ?
C34 C44 1.369(9) . ?
C44 C54 1.380(9) . ?
C54 C64 1.363(9) . ?
C64 C104 1.501(9) . ?
C74 C94 1.509(10) . ?
C74 C84 1.536(9) . ?
C104 C114 1.519(9) . ?
C104 C124 1.541(9) . ?
O15 C15 1.438(8) . ?
O15 C45 1.444(8) . ?
C15 C25 1.433(12) . ?
C25 C35 1.564(15) . ?
C35 C45 1.435(12) . ?

loop_
_geom_torsion_atom_site_label_1
_geom_torsion_atom_site_label_2
_geom_torsion_atom_site_label_3
_geom_torsion_atom_site_label_4
_geom_torsion
_geom_torsion_site_symmetry_1
_geom_torsion_site_symmetry_2
_geom_torsion_site_symmetry_3
_geom_torsion_site_symmetry_4
_geom_torsion_publ_flag
N14 Fe1 N11 C21 144.7(5) . . . . ?
N21 Fe1 N11 C21 20.2(5) . . . . ?
O15 Fe1 N11 C21 -87.5(5) . . . . ?
N14 Fe1 N11 C12 -32.6(7) . . . . ?
N21 Fe1 N11 C12 -157.1(5) . . . . ?
O15 Fe1 N11 C12 95.2(5) . . . . ?
N14 Fe1 N21 C41 -166.8(5) . . . . ?
N11 Fe1 N21 C41 -17.1(5) . . . . ?
O15 Fe1 N21 C41 87.4(5) . . . . ?
N14 Fe1 N21 C13 9.1(5) . . . . ?
N11 Fe1 N21 C13 158.8(5) . . . . ?
O15 Fe1 N21 C13 -96.7(5) . . . . ?
C12 N11 C21 C31 166.0(6) . . . . ?
Fe1 N11 C21 C31 -11.4(9) . . . . ?
C12 N11 C21 C11 -12.5(9) . . . . ?
Fe1 N11 C21 C11 170.1(5) . . . . ?
N11 C21 C31 C41 -9.6(12) . . . . ?
C11 C21 C31 C41 169.0(7) . . . . ?
C13 N21 C41 C31 -171.7(6) . . . . ?
Fe1 N21 C41 C31 4.1(10) . . . . ?
C13 N21 C41 C51 6.8(10) . . . . ?
Fe1 N21 C41 C51 -177.4(5) . . . . ?
C21 C31 C41 N21 13.7(11) . . . . ?
C21 C31 C41 C51 -164.9(8) . . . . ?
C21 N11 C12 C62 88.2(8) . . . . ?
Fe1 N11 C12 C62 -94.4(7) . . . . ?
C21 N11 C12 C22 -93.9(7) . . . . ?
Fe1 N11 C12 C22 83.5(6) . . . . ?
C62 C12 C22 C32 -0.9(9) . . . . ?
N11 C12 C22 C32 -178.9(5) . . . . ?
C62 C12 C22 C72 -179.8(6) . . . . ?
N11 C12 C22 C72 2.2(9) . . . . ?
C12 C22 C32 C42 1.2(10) . . . . ?
C72 C22 C32 C42 -179.9(7) . . . . ?
C22 C32 C42 C52 -0.9(11) . . . . ?
C32 C42 C52 C62 0.2(11) . . . . ?
C22 C12 C62 C52 0.3(10) . . . . ?
N11 C12 C62 C52 178.2(6) . . . . ?
C22 C12 C62 C102 177.8(6) . . . . ?
N11 C12 C62 C102 -4.3(10) . . . . ?
C42 C52 C62 C12 0.0(10) . . . . ?
C42 C52 C62 C102 -177.6(6) . . . . ?
C32 C22 C72 C82 -92.8(9) . . . . ?
C12 C22 C72 C82 86.1(9) . . . . ?
C32 C22 C72 C92 31.7(10) . . . . ?
C12 C22 C72 C92 -149.5(7) . . . . ?
C12 C62 C102 C122 111.3(8) . . . . ?
C52 C62 C102 C122 -71.2(8) . . . . ?
C12 C62 C102 C112 -125.3(7) . . . . ?
C52 C62 C102 C112 52.2(9) . . . . ?
C41 N21 C13 C63 -83.3(8) . . . . ?
Fe1 N21 C13 C63 100.7(7) . . . . ?
C41 N21 C13 C23 97.9(8) . . . . ?
Fe1 N21 C13 C23 -78.1(7) . . . . ?
C63 C13 C23 C33 -1.5(11) . . . . ?
N21 C13 C23 C33 177.3(6) . . . . ?
C63 C13 C23 C73 176.6(7) . . . . ?
N21 C13 C23 C73 -4.5(10) . . . . ?
C13 C23 C33 C43 1.1(11) . . . . ?
C73 C23 C33 C43 -177.1(7) . . . . ?
C23 C33 C43 C53 -0.2(11) . . . . ?
C33 C43 C53 C63 -0.2(11) . . . . ?
C43 C53 C63 C13 -0.3(11) . . . . ?
C43 C53 C63 C103 -177.9(7) . . . . ?
C23 C13 C63 C53 1.1(10) . . . . ?
N21 C13 C63 C53 -177.7(6) . . . . ?
C23 C13 C63 C103 178.7(7) . . . . ?
N21 C13 C63 C103 -0.2(10) . . . . ?
C33 C23 C73 C83 83.2(9) . . . . ?
C13 C23 C73 C83 -95.0(9) . . . . ?
C33 C23 C73 C93 -42.2(10) . . . . ?
C13 C23 C73 C93 139.6(7) . . . . ?
C53 C63 C103 C113 68.8(9) . . . . ?
C13 C63 C103 C113 -108.7(8) . . . . ?
C53 C63 C103 C123 -54.8(9) . . . . ?
C13 C63 C103 C123 127.7(7) . . . . ?
N11 Fe1 N14 C14 94.1(8) . . . . ?
N21 Fe1 N14 C14 -144.4(7) . . . . ?
O15 Fe1 N14 C14 -34.3(7) . . . . ?
Fe1 N14 C14 C24 130.5(6) . . . . ?
Fe1 N14 C14 C64 -46.7(10) . . . . ?
N14 C14 C24 C34 178.7(6) . . . . ?
C64 C14 C24 C34 -4.0(9) . . . . ?
N14 C14 C24 C74 3.2(9) . . . . ?
C64 C14 C24 C74 -179.5(6) . . . . ?
C14 C24 C34 C44 3.8(10) . . . . ?
C74 C24 C34 C44 179.3(6) . . . . ?
C24 C34 C44 C54 -1.1(11) . . . . ?
C34 C44 C54 C64 -1.3(11) . . . . ?
C44 C54 C64 C14 0.9(10) . . . . ?
C44 C54 C64 C104 -174.5(6) . . . . ?
N14 C14 C64 C54 179.1(6) . . . . ?
C24 C14 C64 C54 1.8(9) . . . . ?
N14 C14 C64 C104 -5.4(9) . . . . ?
C24 C14 C64 C104 177.2(6) . . . . ?
C34 C24 C74 C94 -75.6(8) . . . . ?
C14 C24 C74 C94 99.9(7) . . . . ?
C34 C24 C74 C84 50.1(8) . . . . ?
C14 C24 C74 C84 -134.4(6) . . . . ?
C54 C64 C104 C114 97.0(8) . . . . ?
C14 C64 C104 C114 -78.5(8) . . . . ?
C54 C64 C104 C124 -27.2(9) . . . . ?
C14 C64 C104 C124 157.4(6) . . . . ?
N14 Fe1 O15 C15 -154.2(5) . . . . ?
N11 Fe1 O15 C15 54.1(6) . . . . ?
N21 Fe1 O15 C15 -44.5(6) . . . . ?
N14 Fe1 O15 C45 14.9(7) . . . . ?
N11 Fe1 O15 C45 -136.8(6) . . . . ?
N21 Fe1 O15 C45 124.6(6) . . . . ?
C45 O15 C15 C25 15.7(10) . . . . ?
Fe1 O15 C15 C25 -173.8(6) . . . . ?
O15 C15 C25 C35 -27.7(11) . . . . ?
C15 C25 C35 C45 30.2(13) . . . . ?
C25 C35 C45 O15 -20.0(13) . . . . ?
C15 O15 C45 C35 4.0(12) . . . . ?
Fe1 O15 C45 C35 -166.2(8) . . . . ?
